data_7245955
loop_
_publ_author_name
'Renier, Olivier'
'Bousrez, Guillaume'
'Smetana, Volodymyr'
'Mudring, Anja-Verena'
'Rogers, Robin D.'

_publ_section_title
;
 Investigation of the role of hydrogen bonding in ionic liquid-like salts
 with both N- and S-soft donors
;
_journal_issue 4
_journal_name_full CrystEngComm
_journal_page_first 530
_journal_page_last 540
_journal_paper_doi 10.1039/D2CE00961G
_journal_volume 25
_journal_year 2023
_chemical_formula_moiety 'C7 H5 N4 S, C6 H16 N'
_chemical_formula_sum 'C13 H21 N5 S'
_chemical_formula_weight 279.41
_space_group_crystal_system monoclinic
_space_group_IT_number 14
_space_group_name_Hall '-P 2yn'
_space_group_name_H-M_alt 'P 1 21/n 1'
_atom_sites_solution_hydrogens mixed
_atom_sites_solution_primary iterative
_audit_creation_date 2021-05-17
_audit_creation_method
;
Olex2 1.3
(compiled 2020.11.12 svn.r5f609507 for OlexSys, GUI svn.r6272)
;
_audit_update_record
;
2021-05-17 deposited with the CCDC.	2022-10-05 downloaded from the CCDC.
;
_cell_angle_alpha 90
_cell_angle_beta 107.249(4)
_cell_angle_gamma 90
_cell_formula_units_Z 4
_cell_length_a 9.0734(9)
_cell_length_b 13.2194(13)
_cell_length_c 13.1558(14)
_cell_measurement_reflns_used 9298
_cell_measurement_temperature 100(2)
_cell_measurement_theta_max 26.24
_cell_measurement_theta_min 2.24
_cell_volume 1507.0(3)
_computing_cell_refinement 'SAINT V8.38A (Bruker, 2018)'
_computing_data_reduction 'SAINT V8.38A (Bruker, 2018)'
_computing_molecular_graphics 'Olex2 1.3 (Dolomanov et al., 2009)'
_computing_publication_material 'Olex2 1.3 (Dolomanov et al., 2009)'
_computing_structure_refinement 'SHELXL 2016/6 (Sheldrick, 2015)'
_computing_structure_solution 'olex2.solve (Bourhis et al., 2015)'
_diffrn_ambient_temperature 100
_diffrn_measured_fraction_theta_full 0.993
_diffrn_measured_fraction_theta_max 0.992
_diffrn_measurement_device_type 'Bruker APEX-II CCD'
_diffrn_measurement_method '\f and \w scans'
_diffrn_radiation_type MoK\a
_diffrn_radiation_wavelength 0.71073
_diffrn_reflns_av_R_equivalents 0.0503
_diffrn_reflns_av_unetI/netI 0.0229
_diffrn_reflns_Laue_measured_fraction_full 0.993
_diffrn_reflns_Laue_measured_fraction_max 0.992
_diffrn_reflns_limit_h_max 11
_diffrn_reflns_limit_h_min -11
_diffrn_reflns_limit_k_max 16
_diffrn_reflns_limit_k_min -16
_diffrn_reflns_limit_l_max 16
_diffrn_reflns_limit_l_min -16
_diffrn_reflns_number 29013
_diffrn_reflns_point_group_measured_fraction_full 0.993
_diffrn_reflns_point_group_measured_fraction_max 0.992
_diffrn_reflns_theta_full 25.242
_diffrn_reflns_theta_max 26.392
_diffrn_reflns_theta_min 2.236
_diffrn_source_current 1.4
_diffrn_source_power 0.07
_diffrn_source_voltage 50.0
_diffrn_standards_number 0
_exptl_absorpt_coefficient_mu 0.210
_exptl_absorpt_correction_T_max 0.7454
_exptl_absorpt_correction_T_min 0.7175
_exptl_absorpt_correction_type multi-scan
_exptl_absorpt_process_details
'SADABS-2016/2 (Bruker,2016/2) was used for absorption correction. wR2(int) was 0.0997 before and 0.0599 after correction. The Ratio of minimum to maximum transmission is 0.9626. The \l/2 correction factor is Not present.'
_exptl_crystal_colour 'clear light yellow'
_exptl_crystal_colour_lustre clear
_exptl_crystal_colour_modifier light
_exptl_crystal_colour_primary yellow
_exptl_crystal_density_diffrn 1.231
_exptl_crystal_description block
_exptl_crystal_F_000 600
_exptl_crystal_size_max 0.2
_exptl_crystal_size_mid 0.2
_exptl_crystal_size_min 0.1
_refine_diff_density_max 1.201
_refine_diff_density_min -0.753
_refine_diff_density_rms 0.080
_refine_ls_extinction_method none
_refine_ls_goodness_of_fit_ref 1.035
_refine_ls_hydrogen_treatment mixed
_refine_ls_matrix_type full
_refine_ls_number_parameters 179
_refine_ls_number_reflns 3066
_refine_ls_number_restraints 1
_refine_ls_restrained_S_all 1.854
_refine_ls_R_factor_all 0.0823
_refine_ls_R_factor_gt 0.0748
_refine_ls_shift/su_max 0.003
_refine_ls_shift/su_mean 0.000
_refine_ls_structure_factor_coef Fsqd
_refine_ls_weighting_details 'w=1/[\s^2^(Fo^2^)+(0.0853P)^2^+3.8134P] where P=(Fo^2^+2Fc^2^)/3'
_refine_ls_weighting_scheme calc
_refine_ls_wR_factor_gt 0.1862
_refine_ls_wR_factor_ref 0.1937
_reflns_Friedel_coverage 0.000
_reflns_number_gt 2709
_reflns_number_total 3066
_reflns_threshold_expression 'I > 2\s(I)'
_cod_data_source_file d2ce00961g2.cif
_cod_data_source_block oli_3_Et3NHPhTzS
_cod_depositor_comments 'Adding full bibliography for 7245951--7245955.cif.'
_cod_database_code 7245955
_shelx_shelxl_version_number 2016/6
_shelx_space_group_comment
;
The symmetry employed for this shelxl refinement is uniquely defined
by the following loop, which should always be used as a source of
symmetry information in preference to the above space-group names.
They are only intended as comments.
;
_shelx_estimated_absorpt_t_max 0.979
_shelx_estimated_absorpt_t_min 0.959
_olex2_refinement_description
;
1. Fixed Uiso
 At 1.2 times of:
  All C(H) groups, All C(H,H) groups
 At 1.5 times of:
  All C(H,H,H) groups
2. Restrained distances
 N3-N4
 2.9 with sigma of 0.02
3.a Secondary CH2 refined with riding coordinates:
 C1(H1A,H1B), C2(H2A,H2B), C3(H3A,H3B)
3.b Aromatic/amide H refined with riding coordinates:
 C13(H13), C12(H12), C11(H11), C9(H9), C10(H10)
3.c Idealised Me refined as rotating group:
 C4(H4A,H4B,H4C), C5(H5A,H5B,H5C), C6(H6A,H6B,H6C)
;
_olex2_submission_special_instructions 'No special instructions were received'

loop_
_space_group_symop_operation_xyz
'x, y, z'
'-x+1/2, y+1/2, -z+1/2'
'-x, -y, -z'
'x-1/2, -y-1/2, z-1/2'

loop_
_atom_site_label
_atom_site_type_symbol
_atom_site_fract_x
_atom_site_fract_y
_atom_site_fract_z
_atom_site_U_iso_or_equiv
_atom_site_adp_type
_atom_site_occupancy
_atom_site_site_symmetry_order
_atom_site_calc_flag
_atom_site_refinement_flags_posn
_atom_site_refinement_flags_adp
_atom_site_refinement_flags_occupancy
_atom_site_disorder_assembly
_atom_site_disorder_group
S1 S 0.41984(9) 0.31954(6) 0.80065(6) 0.0324(3) Uani 1 1 d . . . . .
N1 N 0.0880(3) 0.21527(17) 0.67938(18) 0.0193(5) Uani 1 1 d . . . . .
H1 H 0.178(4) 0.229(3) 0.690(3) 0.022(8) Uiso 1 1 d . . . . .
C4 C -0.1182(4) 0.1070(3) 0.5595(3) 0.0375(8) Uani 1 1 d . . . . .
H4A H -0.144106 0.078200 0.620726 0.056 Uiso 1 1 calc R U . . .
H4B H -0.136427 0.056389 0.502749 0.056 Uiso 1 1 calc R U . . .
H4C H -0.183046 0.166442 0.533531 0.056 Uiso 1 1 calc R U . . .
N2 N 0.3778(3) 0.2643(2) 0.5940(2) 0.0377(7) Uani 1 1 d . . . . .
C1 C 0.0491(3) 0.1379(2) 0.5927(2) 0.0254(6) Uani 1 1 d . . . . .
H1A H 0.113750 0.077132 0.617233 0.031 Uiso 1 1 calc R U . . .
H1B H 0.074854 0.165270 0.530064 0.031 Uiso 1 1 calc R U . . .
C2 C 0.0005(3) 0.3126(2) 0.6497(2) 0.0277(6) Uani 1 1 d . . . . .
H2A H 0.033667 0.359928 0.710570 0.033 Uiso 1 1 calc R U . . .
H2B H -0.110788 0.298820 0.637044 0.033 Uiso 1 1 calc R U . . .
C5 C 0.0221(4) 0.3630(2) 0.5526(3) 0.0357(7) Uani 1 1 d . . . . .
H5A H 0.132617 0.370283 0.561152 0.054 Uiso 1 1 calc R U . . .
H5B H -0.026467 0.429894 0.543779 0.054 Uiso 1 1 calc R U . . .
H5C H -0.025680 0.321532 0.489708 0.054 Uiso 1 1 calc R U . . .
N5 N 0.5774(3) 0.36021(19) 0.65620(19) 0.0250(5) Uani 1 1 d . . . . .
C6 C 0.1669(4) 0.0844(2) 0.8236(3) 0.0347(7) Uani 1 1 d . . . . .
H6A H 0.120237 0.026634 0.778948 0.052 Uiso 1 1 calc R U . . .
H6B H 0.169068 0.071286 0.897331 0.052 Uiso 1 1 calc R U . . .
H6C H 0.272387 0.094482 0.820364 0.052 Uiso 1 1 calc R U . . .
C3 C 0.0730(4) 0.1780(2) 0.7838(2) 0.0277(6) Uani 1 1 d . . . . .
H3A H -0.036979 0.163309 0.775511 0.033 Uiso 1 1 calc R U . . .
H3B H 0.106303 0.232239 0.837651 0.033 Uiso 1 1 calc R U . . .
N3 N 0.4504(4) 0.2832(2) 0.5200(2) 0.0385(7) Uani 1 1 d D . . . .
C7 C 0.4628(3) 0.3140(2) 0.6817(2) 0.0244(6) Uani 1 1 d . . . . .
C8 C 0.7035(3) 0.4211(2) 0.7196(2) 0.0232(6) Uani 1 1 d . . . . .
C13 C 0.7366(3) 0.5084(2) 0.6736(2) 0.0253(6) Uani 1 1 d . . . . .
H13 H 0.672178 0.530262 0.606243 0.030 Uiso 1 1 calc R U . . .
C12 C 0.8668(4) 0.5643(2) 0.7278(3) 0.0376(8) Uani 1 1 d . . . . .
H12 H 0.894216 0.623918 0.697453 0.045 Uiso 1 1 calc R U . . .
C11 C 0.9570(4) 0.5301(3) 0.8291(3) 0.0388(8) Uani 1 1 d . . . . .
H11 H 1.045703 0.566964 0.867840 0.047 Uiso 1 1 calc R U . . .
N4 N 0.5667(4) 0.3390(2) 0.5521(2) 0.0384(7) Uani 1 1 d D . . . .
C9 C 0.7907(3) 0.3879(2) 0.8173(2) 0.0277(6) Uani 1 1 d . . . . .
H9 H 0.764414 0.327473 0.847034 0.033 Uiso 1 1 calc R U . . .
C10 C 0.9156(4) 0.4432(3) 0.8710(3) 0.0344(7) Uani 1 1 d . . . . .
H10 H 0.975988 0.421239 0.939424 0.041 Uiso 1 1 calc R U . . .

loop_
_atom_site_aniso_label
_atom_site_aniso_U_11
_atom_site_aniso_U_22
_atom_site_aniso_U_33
_atom_site_aniso_U_23
_atom_site_aniso_U_13
_atom_site_aniso_U_12
S1 0.0291(4) 0.0359(5) 0.0350(5) 0.0053(3) 0.0136(3) -0.0048(3)
N1 0.0176(11) 0.0184(11) 0.0240(12) -0.0010(9) 0.0093(9) -0.0024(9)
C4 0.0422(18) 0.0388(18) 0.0326(17) -0.0107(14) 0.0130(14) -0.0182(15)
N2 0.0291(13) 0.0293(14) 0.0480(17) -0.0053(12) 0.0013(12) -0.0022(11)
C1 0.0320(15) 0.0221(14) 0.0253(14) -0.0045(11) 0.0133(12) 0.0016(11)
C2 0.0297(15) 0.0193(13) 0.0340(16) -0.0034(12) 0.0094(12) 0.0036(11)
C5 0.0399(18) 0.0276(16) 0.0377(18) 0.0083(13) 0.0086(14) 0.0068(13)
N5 0.0249(12) 0.0260(12) 0.0234(12) -0.0014(10) 0.0059(10) 0.0009(10)
C6 0.0443(18) 0.0271(16) 0.0298(15) 0.0046(13) 0.0064(14) -0.0061(14)
C3 0.0338(16) 0.0286(15) 0.0227(14) -0.0020(11) 0.0113(12) -0.0068(12)
N3 0.0528(18) 0.0359(15) 0.0346(15) 0.0058(12) 0.0251(14) 0.0187(14)
C7 0.0255(14) 0.0144(12) 0.0286(15) 0.0010(11) 0.0010(11) 0.0022(10)
C8 0.0195(13) 0.0185(13) 0.0340(15) -0.0001(11) 0.0116(11) 0.0007(10)
C13 0.0310(15) 0.0199(13) 0.0271(14) 0.0002(11) 0.0119(12) 0.0045(11)
C12 0.0448(19) 0.0174(14) 0.064(2) -0.0057(14) 0.0371(18) -0.0063(13)
C11 0.0259(15) 0.0422(19) 0.049(2) -0.0253(16) 0.0125(14) -0.0105(14)
N4 0.0477(17) 0.0492(17) 0.0158(12) -0.0045(11) 0.0054(11) 0.0212(14)
C9 0.0300(15) 0.0296(15) 0.0274(15) 0.0008(12) 0.0144(12) 0.0051(12)
C10 0.0368(17) 0.0357(17) 0.0309(16) -0.0085(13) 0.0102(13) 0.0088(14)

loop_
_atom_type_symbol
_atom_type_description
_atom_type_scat_dispersion_real
_atom_type_scat_dispersion_imag
_atom_type_scat_source
C C 0.0033 0.0016 'International Tables Vol C Tables 4.2.6.8 and 6.1.1.4'
H H 0.0000 0.0000 'International Tables Vol C Tables 4.2.6.8 and 6.1.1.4'
N N 0.0061 0.0033 'International Tables Vol C Tables 4.2.6.8 and 6.1.1.4'
S S 0.1246 0.1234 'International Tables Vol C Tables 4.2.6.8 and 6.1.1.4'

loop_
_geom_angle_atom_site_label_1
_geom_angle_atom_site_label_2
_geom_angle_atom_site_label_3
_geom_angle
_geom_angle_site_symmetry_1
_geom_angle_site_symmetry_3
_geom_angle_publ_flag
C1 N1 H1 106(2) . . ?
C1 N1 C2 113.7(2) . . ?
C1 N1 C3 114.1(2) . . ?
C2 N1 H1 107(2) . . ?
C2 N1 C3 109.5(2) . . ?
C3 N1 H1 106(2) . . ?
H4A C4 H4B 109.5 . . ?
H4A C4 H4C 109.5 . . ?
H4B C4 H4C 109.5 . . ?
C1 C4 H4A 109.5 . . ?
C1 C4 H4B 109.5 . . ?
C1 C4 H4C 109.5 . . ?
N3 N2 C7 104.4(3) . . ?
N1 C1 C4 113.4(2) . . ?
N1 C1 H1A 108.9 . . ?
N1 C1 H1B 108.9 . . ?
C4 C1 H1A 108.9 . . ?
C4 C1 H1B 108.9 . . ?
H1A C1 H1B 107.7 . . ?
N1 C2 H2A 108.7 . . ?
N1 C2 H2B 108.7 . . ?
N1 C2 C5 114.1(2) . . ?
H2A C2 H2B 107.6 . . ?
C5 C2 H2A 108.7 . . ?
C5 C2 H2B 108.7 . . ?
C2 C5 H5A 109.5 . . ?
C2 C5 H5B 109.5 . . ?
C2 C5 H5C 109.5 . . ?
H5A C5 H5B 109.5 . . ?
H5A C5 H5C 109.5 . . ?
H5B C5 H5C 109.5 . . ?
C7 N5 C8 130.9(2) . . ?
C7 N5 N4 109.1(3) . . ?
N4 N5 C8 120.0(3) . . ?
H6A C6 H6B 109.5 . . ?
H6A C6 H6C 109.5 . . ?
H6B C6 H6C 109.5 . . ?
C3 C6 H6A 109.5 . . ?
C3 C6 H6B 109.5 . . ?
C3 C6 H6C 109.5 . . ?
N1 C3 C6 113.0(2) . . ?
N1 C3 H3A 109.0 . . ?
N1 C3 H3B 109.0 . . ?
C6 C3 H3A 109.0 . . ?
C6 C3 H3B 109.0 . . ?
H3A C3 H3B 107.8 . . ?
N4 N3 N2 114.1(3) . . ?
N2 C7 S1 124.8(2) . . ?
N5 C7 S1 127.8(2) . . ?
N5 C7 N2 107.4(3) . . ?
C13 C8 N5 116.9(3) . . ?
C9 C8 N5 120.1(3) . . ?
C9 C8 C13 122.8(3) . . ?
C8 C13 H13 120.7 . . ?
C8 C13 C12 118.7(3) . . ?
C12 C13 H13 120.7 . . ?
C13 C12 H12 120.7 . . ?
C13 C12 C11 118.6(3) . . ?
C11 C12 H12 120.7 . . ?
C12 C11 H11 120.2 . . ?
C10 C11 C12 119.6(3) . . ?
C10 C11 H11 120.2 . . ?
N3 N4 N5 105.0(3) . . ?
C8 C9 H9 120.8 . . ?
C10 C9 C8 118.5(3) . . ?
C10 C9 H9 120.8 . . ?
C11 C10 H10 119.1 . . ?
C9 C10 C11 121.8(3) . . ?
C9 C10 H10 119.1 . . ?

loop_
_geom_bond_atom_site_label_1
_geom_bond_atom_site_label_2
_geom_bond_distance
_geom_bond_site_symmetry_2
_geom_bond_publ_flag
S1 C7 1.723(3) . ?
N1 H1 0.81(4) . ?
N1 C1 1.494(3) . ?
N1 C2 1.501(4) . ?
N1 C3 1.504(3) . ?
C4 H4A 0.9800 . ?
C4 H4B 0.9800 . ?
C4 H4C 0.9800 . ?
C4 C1 1.506(4) . ?
N2 N3 1.350(4) . ?
N2 C7 1.352(4) . ?
C1 H1A 0.9900 . ?
C1 H1B 0.9900 . ?
C2 H2A 0.9900 . ?
C2 H2B 0.9900 . ?
C2 C5 1.505(4) . ?
C5 H5A 0.9800 . ?
C5 H5B 0.9800 . ?
C5 H5C 0.9800 . ?
N5 C7 1.332(4) . ?
N5 C8 1.444(4) . ?
N5 N4 1.373(3) . ?
C6 H6A 0.9800 . ?
C6 H6B 0.9800 . ?
C6 H6C 0.9800 . ?
C6 C3 1.505(4) . ?
C3 H3A 0.9900 . ?
C3 H3B 0.9900 . ?
N3 N4 1.254(4) . ?
C8 C13 1.377(4) . ?
C8 C9 1.367(4) . ?
C13 H13 0.9500 . ?
C13 C12 1.396(5) . ?
C12 H12 0.9500 . ?
C12 C11 1.415(5) . ?
C11 H11 0.9500 . ?
C11 C10 1.374(5) . ?
C9 H9 0.9500 . ?
C9 C10 1.358(5) . ?
C10 H10 0.9500 . ?

loop_
_geom_torsion_atom_site_label_1
_geom_torsion_atom_site_label_2
_geom_torsion_atom_site_label_3
_geom_torsion_atom_site_label_4
_geom_torsion
_geom_torsion_site_symmetry_1
_geom_torsion_site_symmetry_2
_geom_torsion_site_symmetry_3
_geom_torsion_site_symmetry_4
_geom_torsion_publ_flag
N2 N3 N4 N5 0.5(3) . . . . ?
C1 N1 C2 C5 -57.7(3) . . . . ?
C1 N1 C3 C6 55.5(3) . . . . ?
C2 N1 C1 C4 -60.6(3) . . . . ?
C2 N1 C3 C6 -175.9(2) . . . . ?
N5 C8 C13 C12 -173.8(3) . . . . ?
N5 C8 C9 C10 174.9(3) . . . . ?
C3 N1 C1 C4 65.9(3) . . . . ?
C3 N1 C2 C5 173.5(3) . . . . ?
N3 N2 C7 S1 177.9(2) . . . . ?
N3 N2 C7 N5 1.0(3) . . . . ?
C7 N2 N3 N4 -1.0(4) . . . . ?
C7 N5 C8 C13 -136.3(3) . . . . ?
C7 N5 C8 C9 48.3(4) . . . . ?
C7 N5 N4 N3 0.1(3) . . . . ?
C8 N5 C7 S1 4.9(4) . . . . ?
C8 N5 C7 N2 -178.3(3) . . . . ?
C8 N5 N4 N3 178.0(3) . . . . ?
C8 C13 C12 C11 -1.6(4) . . . . ?
C8 C9 C10 C11 -0.9(5) . . . . ?
C13 C8 C9 C10 -0.3(4) . . . . ?
C13 C12 C11 C10 0.4(5) . . . . ?
C12 C11 C10 C9 0.8(5) . . . . ?
N4 N5 C7 S1 -177.5(2) . . . . ?
N4 N5 C7 N2 -0.7(3) . . . . ?
N4 N5 C8 C13 46.4(4) . . . . ?
N4 N5 C8 C9 -129.1(3) . . . . ?
C9 C8 C13 C12 1.5(4) . . . . ?
